data_9017145
loop_
_publ_author_name
'Hummer, D. R.'
'Noll, B. C.'
'Hazen, R. M.'
'Downs, R. T.'

_publ_section_title
;
 Crystal structure of abelsonite, the only known crystalline geoporphyrin
 Note: T = 100 K
;
_journal_name_full 'American Mineralogist'
_journal_page_first 1129
_journal_page_last 1132
_journal_volume 102
_journal_year 2017
_chemical_compound_source 'Green River formation, Uintah County, Utah, USA'
_chemical_formula_sum 'C31 H32 Cr0.02 Fe0.05 N4 Ni0.93'
_chemical_name_mineral Abelsonite
_space_group_IT_number 2
_space_group_name_Hall '-P 1'
_space_group_name_H-M_alt 'P -1'
_symmetry_space_group_name_H-M 'P -1'
_cell_angle_alpha 90.465
_cell_angle_beta 113.158
_cell_angle_gamma 78.080
_cell_formula_units_Z 1
_cell_length_a 8.4416
_cell_length_b 10.8919
_cell_length_c 7.2749
_cell_volume 599.743
_database_code_amcsd 0020838
_diffrn_ambient_temperature 100
_exptl_crystal_density_diffrn 1.437
_cod_data_source_file inputs/fixed/downloads/05/05866.cif
_cod_data_source_block 05866
_cod_original_formula_sum '(Ni.93 Fe.05 Cr.02) N4 C31 H32'
_cod_database_code 9017145

loop_
_space_group_symop_operation_xyz
x,y,z
-x,-y,-z

loop_
_atom_site_aniso_label
_atom_site_aniso_U_11
_atom_site_aniso_U_22
_atom_site_aniso_U_33
_atom_site_aniso_U_12
_atom_site_aniso_U_13
_atom_site_aniso_U_23
Ni 0.02680 0.08130 0.03450 -0.02290 -0.01650 0.01260
Fe 0.02680 0.08130 0.03450 -0.02290 -0.01650 0.01260
Cr 0.02680 0.08130 0.03450 -0.02290 -0.01650 0.01260
N1 0.04270 0.08560 0.04230 -0.03300 0.02760 -0.01450
N2 0.02540 0.08320 0.03850 -0.01810 0.01490 -0.01200
C1 0.06250 0.08500 0.05920 -0.04610 0.04390 -0.02270
C2 0.01300 0.03500 0.03100 -0.00100 0.00600 0.00200
C3 0.02500 0.05400 0.04000 -0.01200 0.01300 -0.00800
C4 0.02000 0.05000 0.03400 -0.00500 0.00900 -0.00100
C5 0.02800 0.05300 0.04500 -0.00600 0.01500 -0.00700
C11 0.02600 0.04100 0.04200 -0.01100 0.01500 -0.00200
C12 0.05100 0.07100 0.04400 -0.02600 0.01800 0.00300
C13 0.04200 0.06300 0.06200 -0.02400 0.02400 -0.02100
C15 0.04100 0.05400 0.06700 -0.01400 0.03700 -0.01000
C16 0.06400 0.07100 0.08500 -0.03400 0.05800 -0.02500
C6 0.03520 0.09100 0.03670 -0.03150 0.01750 -0.01830
C7 0.04010 0.08000 0.04110 -0.02850 0.02210 -0.01600
C8 0.03400 0.06630 0.04860 -0.01840 0.02450 -0.01430
C9 0.02960 0.07400 0.04660 -0.01520 0.01920 -0.01330
C10 0.04820 0.08900 0.05620 -0.03050 0.03800 -0.01470
C14 0.07300 0.09600 0.05710 -0.05200 0.04170 -0.03000
C2* 0.09300 0.07600 0.07500 -0.05800 0.06300 -0.02900
C3* 0.06200 0.07200 0.04700 -0.03500 0.03100 -0.01200
C4* 0.03600 0.08500 0.02900 -0.03100 0.01500 -0.00700
C5* 0.05400 0.08500 0.03300 -0.04100 0.02500 -0.02000
C11* 0.06700 0.08600 0.07100 -0.04700 0.04300 -0.01700
C13* 0.07000 0.07300 0.04800 -0.03700 0.04700 -0.01700
C14* 0.10400 0.06000 0.05600 -0.04000 0.04000 -0.02000
C15* 0.05900 0.06600 0.05900 -0.02700 0.04200 -0.01400
C2** 0.06200 0.07100 0.04800 -0.03600 0.04500 -0.01700
C11** 0.02200 0.03700 0.04000 -0.01400 0.02300 -0.00300
C12** 0.03200 0.06100 0.05400 -0.01800 0.02200 0.01000
C3** 0.06400 0.06300 0.04300 -0.02900 0.04000 -0.00800
C13** 0.05500 0.05900 0.05200 -0.01500 0.02200 -0.00600
C14** 0.05200 0.04300 0.04300 -0.02000 -0.02000 -0.01100

loop_
_atom_site_label
_atom_site_fract_x
_atom_site_fract_y
_atom_site_fract_z
_atom_site_occupancy
_atom_site_U_iso_or_equiv
Ni 0.50000 0.50000 0.50000 0.93000 0.04450
Fe 0.50000 0.50000 0.50000 0.05000 0.04450
Cr 0.50000 0.50000 0.50000 0.02000 0.04450
N1 0.64430 0.62200 0.50510 1.00000 0.05060
N2 0.42500 0.59180 0.68930 1.00000 0.04740
C1 0.75370 0.62350 0.40300 1.00000 0.05810
C2 0.86500 0.70470 0.47660 0.37800 0.02840
C3 0.80300 0.77540 0.60300 0.50000 0.03920
C4 0.68040 0.71150 0.63040 0.50000 0.03600
C5 0.59070 0.74760 0.75300 0.50000 0.04200
C11 0.00130 0.73640 0.40790 0.37800 0.03600
C12 0.91570 0.84020 0.23740 0.37800 0.05400
C13 0.85200 0.89260 0.69950 0.50000 0.05300
C15 0.15970 0.61410 0.97280 0.50000 0.04900
C16 0.11600 0.49610 0.85150 0.50000 0.06160
C6 0.46580 0.69940 0.77700 1.00000 0.05050
C7 0.37960 0.73540 0.91340 1.00000 0.04970
C8 0.28470 0.64830 0.90570 1.00000 0.04600
C9 0.31370 0.56120 0.76920 1.00000 0.04830
C10 0.22800 0.46420 0.72770 1.00000 0.05660
C14 0.39750 0.84620 0.03570 1.00000 0.06550
C2* 0.81600 0.75070 0.43700 0.50000 0.06600
C3* 0.75100 0.80400 0.55200 0.27700 0.05400
C4* 0.63300 0.74530 0.59080 0.50000 0.04600
C5* 0.55480 0.78370 0.72400 0.50000 0.05100
C11* 0.95290 0.77160 0.35850 0.50000 0.06500
C13* 0.80000 0.92300 0.64200 0.27700 0.05300
C14* 0.73000 0.02240 0.54300 0.27700 0.06700
C15* 0.17700 0.63220 0.03400 0.50000 0.05400
C2** 0.80100 0.73200 0.40700 0.12200 0.05000
C11** 0.85500 0.80500 0.27000 0.12200 0.02800
C12** 0.05500 0.78000 0.35500 0.12200 0.04700
C3** 0.73100 0.83280 0.54000 0.22300 0.04900
C13** 0.74400 0.96510 0.60400 0.22300 0.05500
C14** 0.91380 0.96060 0.80250 0.22300 0.04200
H5 0.62220 0.81610 0.83030 0.50000 0.05000
H11A 0.05740 0.66020 0.36230 0.37800 0.04300
H11B 0.09460 0.76410 0.52200 0.37800 0.04300
H12A 0.82510 0.81200 0.12350 0.37800 0.08000
H12B 0.00580 0.85940 0.19600 0.37800 0.08000
H12C 0.86110 0.91580 0.28300 0.37800 0.08000
H13A 0.96610 0.89960 0.70020 0.50000 0.07900
H13B 0.86060 0.88800 0.83770 0.50000 0.07900
H13C 0.76120 0.96660 0.62350 0.50000 0.07900
H15A 0.05300 0.68280 0.93820 0.50000 0.05900
H15B 0.21260 0.59170 0.11930 0.50000 0.05900
H16A 0.14000 0.42290 0.94590 0.50000 0.07400
H16B 0.98910 0.51400 0.76100 0.50000 0.07400
H10 0.15180 0.45730 0.79270 0.50000 0.06800
H14A 0.47550 0.89200 0.00880 0.50000 0.09800
H14B 0.28090 0.90210 0.00020 0.50000 0.09800
H14C 0.44770 0.81740 0.17840 0.50000 0.09800
H14D 0.32720 0.84900 0.11610 0.50000 0.09800
H14E 0.52190 0.83890 0.12480 0.50000 0.09800
H14F 0.35510 0.92360 0.94650 0.50000 0.09800
H5* 0.56000 0.86310 0.77850 0.50000 0.06100
H11D 0.89690 0.78700 0.21210 0.50000 0.09700
H11E 0.04960 0.69670 0.39600 0.50000 0.09700
H11F 0.99970 0.84450 0.41710 0.50000 0.09700
H13D 0.77700 0.92970 0.76590 0.27700 0.08000
H13E 0.92910 0.91250 0.68430 0.27700 0.08000
H14G 0.75230 0.01960 0.42110 0.27700 0.10100
H14H 0.77700 0.09000 0.62120 0.27700 0.10100
H14I 0.60190 0.03840 0.50710 0.27700 0.10100
H15D 0.05190 0.64170 0.94530 0.50000 0.08000
H15E 0.18910 0.69640 0.13070 0.50000 0.08000
H15F 0.22220 0.54830 0.10590 0.50000 0.08000
H11G 0.80880 0.77770 0.13220 0.12200 0.03400
H11H 0.80490 0.89660 0.26360 0.12200 0.03400
H12D 0.09860 0.81580 0.48480 0.12200 0.07000
H12E 0.09240 0.81870 0.26210 0.12200 0.07000
H12F 0.10350 0.68890 0.37290 0.12200 0.07000
H13F 0.63740 0.00520 0.62650 0.22300 0.06600
H13G 0.74940 0.01650 0.49580 0.22300 0.06600
H14J 0.90170 0.91860 0.91330 0.22300 0.06300
H14K 0.92720 0.04660 0.83340 0.22300 0.06300
H14L 0.01820 0.91380 0.78400 0.22300 0.06300

loop_
_cod_changelog_entry_id
_cod_changelog_entry_author
_cod_changelog_entry_date
_cod_changelog_entry_text
1
;cod-tools version 3.10.1
Id: cif_fix_AMCSD_aniso_labels 10200 2024-08-01 14:09:44Z saulius
;
2024-08-02T12:21:56+03:00
;Changed the following '_atom_site_aniso_label' values:
'C2'' -> 'C2*'
'C3'' -> 'C3*'
'C4'' -> 'C4*'
'C5'' -> 'C5*'
'C11'' -> 'C11*'
'C13'' -> 'C13*'
'C14'' -> 'C14*'
'C15'' -> 'C15*'
;

loop_
_cod_related_entry_id
_cod_related_entry_database
_cod_related_entry_code
1 AMCSD 0020838
